data_7006213
loop_
_publ_author_name
'Liu, Bo'
'Yang, Yi'
'Cui, Dongmei'
'Tang, Tao'
'Chen, Xuesi'
'Jing, Xiabin'

_publ_section_title
;
 C-H activation motivated by N,N'-diisopropylcarbodiimide within a
 lutetium complex stabilized by an amino-phosphine ligand.
;
_journal_issue 38
_journal_name_full 'Dalton transactions (Cambridge, England : 2003)'
_journal_page_first 4252
_journal_page_last 4254
_journal_paper_doi 10.1039/b710039f
_journal_year 2007
_chemical_formula_sum 'C50 H71 Lu N5 O P Si'
_chemical_formula_weight 992.15
_chemical_name_systematic
;
?
;
_space_group_IT_number 2
_symmetry_cell_setting triclinic
_symmetry_space_group_name_Hall '-P 1'
_symmetry_space_group_name_H-M 'P -1'
_atom_sites_solution_hydrogens geom
_atom_sites_solution_primary direct
_atom_sites_solution_secondary difmap
_audit_creation_method SHELXL-97
_cell_angle_alpha 106.954(2)
_cell_angle_beta 102.899(2)
_cell_angle_gamma 91.243(2)
_cell_formula_units_Z 2
_cell_length_a 11.4181(11)
_cell_length_b 12.6687(12)
_cell_length_c 19.722(2)
_cell_measurement_temperature 187(2)
_cell_volume 2648.4(4)
_computing_cell_refinement 'Bruker SMART'
_computing_data_collection 'Bruker SMART'
_computing_data_reduction 'Bruker SAINT'
_computing_molecular_graphics 'Bruker SHELXTL'
_computing_publication_material 'Bruker SHELXTL'
_computing_structure_refinement 'SHELXL-97 (Sheldrick, 1997)'
_computing_structure_solution 'SHELXS-97 (Sheldrick, 1990)'
_diffrn_ambient_temperature 187(2)
_diffrn_measured_fraction_theta_full 0.981
_diffrn_measured_fraction_theta_max 0.981
_diffrn_measurement_device_type 'CCD area detector'
_diffrn_measurement_method 'phi and omega scans'
_diffrn_radiation_monochromator graphite
_diffrn_radiation_source 'fine-focus sealed tube'
_diffrn_radiation_type MoK\a
_diffrn_radiation_wavelength 0.71073
_diffrn_reflns_av_R_equivalents 0.0409
_diffrn_reflns_av_sigmaI/netI 0.0941
_diffrn_reflns_limit_h_max 13
_diffrn_reflns_limit_h_min -13
_diffrn_reflns_limit_k_max 15
_diffrn_reflns_limit_k_min -12
_diffrn_reflns_limit_l_max 20
_diffrn_reflns_limit_l_min -23
_diffrn_reflns_number 14262
_diffrn_reflns_theta_full 25.39
_diffrn_reflns_theta_max 25.39
_diffrn_reflns_theta_min 1.69
_exptl_absorpt_coefficient_mu 1.954
_exptl_absorpt_correction_T_max 0.8738
_exptl_absorpt_correction_T_min 0.6937
_exptl_absorpt_correction_type multi-scan
_exptl_crystal_density_diffrn 1.244
_exptl_crystal_density_method 'not measured'
_exptl_crystal_F_000 1028
_exptl_crystal_size_max 0.20
_exptl_crystal_size_mid 0.09
_exptl_crystal_size_min 0.07
_refine_diff_density_max 2.435
_refine_diff_density_min -0.589
_refine_diff_density_rms 0.176
_refine_ls_extinction_method none
_refine_ls_goodness_of_fit_ref 1.059
_refine_ls_hydrogen_treatment constr
_refine_ls_matrix_type full
_refine_ls_number_parameters 544
_refine_ls_number_reflns 9546
_refine_ls_number_restraints 0
_refine_ls_restrained_S_all 1.059
_refine_ls_R_factor_all 0.0864
_refine_ls_R_factor_gt 0.0655
_refine_ls_shift/su_max 0.008
_refine_ls_shift/su_mean 0.001
_refine_ls_structure_factor_coef Fsqd
_refine_ls_weighting_details 'calc w=1/[\s^2^(Fo^2^)+(0.1024P)^2^+2.5264P] where P=(Fo^2^+2Fc^2^)/3'
_refine_ls_weighting_scheme calc
_refine_ls_wR_factor_gt 0.1726
_refine_ls_wR_factor_ref 0.1884
_reflns_number_gt 7514
_reflns_number_total 9546
_reflns_threshold_expression >2sigma(I)
_cod_data_source_file b710039f.txt
_cod_data_source_block lb
_cod_depositor_comments
;
The following automatic conversions were performed:
'_symmetry_cell_setting' value 'Triclinic' changed to 'triclinic'
according to '/home/saulius/struct/CIF-dictionaries/cif_core.dic'
dictionary named 'cif_core.dic' version 2.4.1 from
2010-06-29.

'_exptl_absorpt_correction_type' value 'Multi-scan' changed
to 'multi-scan' according to
'/home/saulius/struct/CIF-dictionaries/cif_core.dic' dictionary named
'cif_core.dic' version 2.4.1 from 2010-06-29.

Automatic conversion script
Id: cif_fix_enum 1527 2010-12-29 10:47:43Z saulius 
;
_cod_original_cell_volume 2648.5(4)
_cod_original_sg_symbol_H-M P-1
_cod_database_code 7006213

loop_
_symmetry_equiv_pos_as_xyz
'x, y, z'
'-x, -y, -z'

loop_
_atom_site_label
_atom_site_type_symbol
_atom_site_fract_x
_atom_site_fract_y
_atom_site_fract_z
_atom_site_U_iso_or_equiv
_atom_site_adp_type
_atom_site_occupancy
_atom_site_symmetry_multiplicity
_atom_site_calc_flag
_atom_site_refinement_flags
_atom_site_disorder_assembly
_atom_site_disorder_group
Lu1 Lu 0.68131(3) 0.84585(3) 0.71644(2) 0.02974(15) Uani 1 1 d . . .
P1 P 0.7713(2) 0.6219(2) 0.71518(13) 0.0341(5) Uani 1 1 d . . .
Si1 Si 1.0367(3) 1.1665(2) 0.83890(17) 0.0449(7) Uani 1 1 d . . .
O O 0.6033(6) 0.7609(5) 0.5888(3) 0.0400(15) Uani 1 1 d . . .
N1 N 0.5499(6) 0.7331(6) 0.7439(4) 0.0304(16) Uani 1 1 d . . .
N2 N 0.8763(6) 0.9005(6) 0.7145(4) 0.0337(17) Uani 1 1 d . . .
N3 N 0.8184(6) 0.9351(6) 0.8199(4) 0.0333(17) Uani 1 1 d . . .
N4 N 0.5725(7) 0.9846(6) 0.7023(4) 0.0379(18) Uani 1 1 d . . .
N5 N 0.3929(7) 1.0440(7) 0.6444(4) 0.0396(19) Uani 1 1 d . . .
C1 C 0.8209(8) 0.5202(8) 0.6414(5) 0.038(2) Uani 1 1 d . . .
C2 C 0.8230(10) 0.5452(9) 0.5783(6) 0.051(3) Uani 1 1 d . . .
H2 H 0.8023 0.6138 0.5738 0.062 Uiso 1 1 calc R . .
C3 C 0.8562(12) 0.4678(13) 0.5211(6) 0.075(4) Uani 1 1 d . . .
H3 H 0.8568 0.4838 0.4781 0.089 Uiso 1 1 calc R . .
C4 C 0.8882(12) 0.3670(13) 0.5292(8) 0.084(5) Uani 1 1 d . . .
H4A H 0.9138 0.3161 0.4921 0.100 Uiso 1 1 calc R . .
C5 C 0.8828(11) 0.3407(10) 0.5914(7) 0.064(3) Uani 1 1 d . . .
H5 H 0.9007 0.2713 0.5957 0.077 Uiso 1 1 calc R . .
C6 C 0.8507(9) 0.4187(9) 0.6466(6) 0.046(3) Uani 1 1 d . . .
H6 H 0.8491 0.4021 0.6893 0.056 Uiso 1 1 calc R . .
C7 C 0.8775(9) 0.6069(8) 0.7952(5) 0.041(2) Uani 1 1 d . . .
C8 C 0.8413(11) 0.5682(9) 0.8467(6) 0.053(3) Uani 1 1 d . . .
H8 H 0.7603 0.5461 0.8401 0.064 Uiso 1 1 calc R . .
C9 C 0.9245(12) 0.5620(10) 0.9083(6) 0.062(3) Uani 1 1 d . . .
H9 H 0.8982 0.5390 0.9435 0.074 Uiso 1 1 calc R . .
C10 C 1.0404(13) 0.5884(11) 0.9174(7) 0.071(4) Uani 1 1 d . . .
H10 H 1.0950 0.5811 0.9581 0.085 Uiso 1 1 calc R . .
C11 C 1.0821(13) 0.6264(14) 0.8681(8) 0.089(5) Uani 1 1 d . . .
H11 H 1.1640 0.6455 0.8755 0.106 Uiso 1 1 calc R . .
C12 C 0.9974(11) 0.6362(12) 0.8051(7) 0.067(4) Uani 1 1 d . . .
H12 H 1.0240 0.6622 0.7711 0.081 Uiso 1 1 calc R . .
C13 C 0.6311(8) 0.5558(8) 0.7128(5) 0.039(2) Uani 1 1 d . . .
H13 H 0.6195 0.4789 0.7000 0.047 Uiso 1 1 calc R . .
C14 C 0.5406(8) 0.6194(8) 0.7302(5) 0.036(2) Uani 1 1 d . . .
C15 C 0.4223(9) 0.5616(8) 0.7273(5) 0.037(2) Uani 1 1 d . . .
C16 C 0.4220(10) 0.4754(8) 0.7572(6) 0.046(2) Uani 1 1 d . . .
H16 H 0.4944 0.4561 0.7810 0.055 Uiso 1 1 calc R . .
C17 C 0.3136(11) 0.4176(9) 0.7518(6) 0.055(3) Uani 1 1 d . . .
H17 H 0.3140 0.3600 0.7722 0.066 Uiso 1 1 calc R . .
C18 C 0.2046(11) 0.4451(10) 0.7159(7) 0.061(3) Uani 1 1 d . . .
H18 H 0.1322 0.4065 0.7124 0.073 Uiso 1 1 calc R . .
C19 C 0.2055(9) 0.5284(9) 0.6865(6) 0.049(3) Uani 1 1 d . . .
H19 H 0.1329 0.5468 0.6623 0.059 Uiso 1 1 calc R . .
C20 C 0.3122(8) 0.5875(8) 0.6914(5) 0.040(2) Uani 1 1 d . . .
H20 H 0.3104 0.6447 0.6706 0.048 Uiso 1 1 calc R . .
C21 C 0.4760(8) 0.7973(7) 0.7868(5) 0.033(2) Uani 1 1 d . . .
C22 C 0.4808(8) 0.7980(8) 0.8585(5) 0.037(2) Uani 1 1 d . . .
C23 C 0.4146(9) 0.8706(9) 0.8998(6) 0.044(2) Uani 1 1 d . . .
H23 H 0.4164 0.8689 0.9468 0.053 Uiso 1 1 calc R . .
C24 C 0.3481(10) 0.9431(9) 0.8737(6) 0.049(3) Uani 1 1 d . . .
H24 H 0.3068 0.9921 0.9028 0.059 Uiso 1 1 calc R . .
C25 C 0.3422(9) 0.9437(9) 0.8025(6) 0.044(2) Uani 1 1 d . . .
H25 H 0.2973 0.9942 0.7844 0.052 Uiso 1 1 calc R . .
C26 C 0.4022(8) 0.8701(8) 0.7581(5) 0.033(2) Uani 1 1 d . . .
C27 C 0.3888(8) 0.8708(7) 0.6795(5) 0.034(2) Uani 1 1 d . . .
H27A H 0.4222 0.8060 0.6533 0.041 Uiso 1 1 calc R . .
H27B H 0.3036 0.8651 0.6562 0.041 Uiso 1 1 calc R . .
C28 C 0.5596(10) 0.7250(9) 0.8925(6) 0.049(3) Uani 1 1 d . . .
H28A H 0.5245 0.6497 0.8720 0.074 Uiso 1 1 calc R . .
H28B H 0.5668 0.7484 0.9442 0.074 Uiso 1 1 calc R . .
H28C H 0.6381 0.7301 0.8830 0.074 Uiso 1 1 calc R . .
C29 C 0.9066(8) 0.9480(7) 0.7874(5) 0.0309(19) Uani 1 1 d . . .
C30 C 1.0281(8) 1.0125(7) 0.8289(5) 0.037(2) Uani 1 1 d . . .
H30A H 1.0890 0.9798 0.8040 0.044 Uiso 1 1 calc R . .
H30B H 1.0481 1.0037 0.8772 0.044 Uiso 1 1 calc R . .
C31 C 1.1937(10) 1.2248(10) 0.8899(8) 0.080(4) Uani 1 1 d . . .
H31A H 1.2007 1.3035 0.8987 0.120 Uiso 1 1 calc R . .
H31B H 1.2492 1.1917 0.8616 0.120 Uiso 1 1 calc R . .
H31C H 1.2120 1.2091 0.9357 0.120 Uiso 1 1 calc R . .
C32 C 1.0023(13) 1.1935(11) 0.7499(7) 0.070(4) Uani 1 1 d . . .
H32A H 0.9236 1.1590 0.7223 0.105 Uiso 1 1 calc R . .
H32B H 1.0613 1.1637 0.7234 0.105 Uiso 1 1 calc R . .
H32C H 1.0042 1.2720 0.7575 0.105 Uiso 1 1 calc R . .
C33 C 0.9342(12) 1.2383(10) 0.8913(7) 0.070(4) Uani 1 1 d . . .
H33A H 0.9284 1.3114 0.8865 0.105 Uiso 1 1 calc R . .
H33B H 0.9641 1.2436 0.9418 0.105 Uiso 1 1 calc R . .
H33C H 0.8558 1.1979 0.8733 0.105 Uiso 1 1 calc R . .
C34 C 0.8371(9) 0.9777(9) 0.8999(5) 0.044(2) Uani 1 1 d . . .
H34 H 0.8989 1.0409 0.9190 0.053 Uiso 1 1 calc R . .
C35 C 0.8787(11) 0.8888(10) 0.9351(6) 0.061(3) Uani 1 1 d . . .
H35A H 0.8197 0.8258 0.9156 0.091 Uiso 1 1 calc R . .
H35B H 0.8883 0.9176 0.9869 0.091 Uiso 1 1 calc R . .
H35C H 0.9545 0.8669 0.9248 0.091 Uiso 1 1 calc R . .
C36 C 0.7208(10) 1.0156(10) 0.9196(6) 0.057(3) Uani 1 1 d . . .
H36A H 0.6987 1.0776 0.9025 0.086 Uiso 1 1 calc R . .
H36B H 0.7320 1.0371 0.9717 0.086 Uiso 1 1 calc R . .
H36C H 0.6579 0.9560 0.8972 0.086 Uiso 1 1 calc R . .
C37 C 0.9670(8) 0.8953(8) 0.6723(5) 0.039(2) Uani 1 1 d . . .
H37 H 1.0196 0.9648 0.6922 0.047 Uiso 1 1 calc R . .
C38 C 0.9029(10) 0.8834(10) 0.5943(5) 0.051(3) Uani 1 1 d . . .
H38A H 0.8449 0.8196 0.5759 0.076 Uiso 1 1 calc R . .
H38B H 0.9607 0.8746 0.5649 0.076 Uiso 1 1 calc R . .
H38C H 0.8623 0.9485 0.5925 0.076 Uiso 1 1 calc R . .
C39 C 1.0432(8) 0.8004(8) 0.6750(6) 0.042(2) Uani 1 1 d . . .
H39A H 1.0899 0.8126 0.7240 0.062 Uiso 1 1 calc R . .
H39B H 1.0964 0.7955 0.6429 0.062 Uiso 1 1 calc R . .
H39C H 0.9919 0.7325 0.6596 0.062 Uiso 1 1 calc R . .
C40 C 0.5769(10) 0.8203(9) 0.5347(5) 0.046(2) Uani 1 1 d . . .
H40A H 0.6493 0.8609 0.5339 0.055 Uiso 1 1 calc R . .
H40B H 0.5170 0.8719 0.5452 0.055 Uiso 1 1 calc R . .
C41 C 0.530(2) 0.7334(12) 0.4650(7) 0.140(9) Uani 1 1 d . . .
H41A H 0.4528 0.7506 0.4407 0.169 Uiso 1 1 calc R . .
H41B H 0.5855 0.7305 0.4337 0.169 Uiso 1 1 calc R . .
C42 C 0.5174(18) 0.6313(12) 0.4764(7) 0.106(6) Uani 1 1 d . . .
H42A H 0.5761 0.5840 0.4578 0.128 Uiso 1 1 calc R . .
H42B H 0.4373 0.5950 0.4514 0.128 Uiso 1 1 calc R . .
C43 C 0.5365(11) 0.6511(8) 0.5543(6) 0.053(3) Uani 1 1 d . . .
H43A H 0.5827 0.5949 0.5693 0.063 Uiso 1 1 calc R . .
H43B H 0.4599 0.6498 0.5677 0.063 Uiso 1 1 calc R . .
C44 C 0.4505(8) 0.9738(8) 0.6729(5) 0.035(2) Uani 1 1 d . . .
C45 C 0.6413(9) 1.0930(8) 0.7156(6) 0.043(2) Uani 1 1 d . . .
H45 H 0.7223 1.0883 0.7438 0.052 Uiso 1 1 calc R . .
C46 C 0.6586(10) 1.1138(10) 0.6479(7) 0.059(3) Uani 1 1 d . . .
H46A H 0.7046 1.0582 0.6244 0.088 Uiso 1 1 calc R . .
H46B H 0.7010 1.1856 0.6601 0.088 Uiso 1 1 calc R . .
H46C H 0.5813 1.1109 0.6154 0.088 Uiso 1 1 calc R . .
C47 C 0.5922(10) 1.1897(9) 0.7633(7) 0.063(3) Uani 1 1 d . . .
H47A H 0.5205 1.2085 0.7349 0.094 Uiso 1 1 calc R . .
H47B H 0.6517 1.2524 0.7820 0.094 Uiso 1 1 calc R . .
H47C H 0.5733 1.1697 0.8032 0.094 Uiso 1 1 calc R . .
C48 C 0.2636(8) 1.0257(8) 0.6143(5) 0.040(2) Uani 1 1 d . . .
H48 H 0.2255 0.9932 0.6444 0.048 Uiso 1 1 calc R . .
C49 C 0.2148(10) 1.1348(10) 0.6135(7) 0.064(3) Uani 1 1 d . . .
H49A H 0.2366 1.1860 0.6620 0.096 Uiso 1 1 calc R . .
H49B H 0.1285 1.1240 0.5967 0.096 Uiso 1 1 calc R . .
H49C H 0.2482 1.1639 0.5814 0.096 Uiso 1 1 calc R . .
C50 C 0.2359(11) 0.9474(11) 0.5361(6) 0.062(3) Uani 1 1 d . . .
H50A H 0.2725 0.9798 0.5066 0.092 Uiso 1 1 calc R . .
H50B H 0.1501 0.9356 0.5165 0.092 Uiso 1 1 calc R . .
H50C H 0.2675 0.8779 0.5360 0.092 Uiso 1 1 calc R . .

loop_
_atom_site_aniso_label
_atom_site_aniso_U_11
_atom_site_aniso_U_22
_atom_site_aniso_U_33
_atom_site_aniso_U_23
_atom_site_aniso_U_13
_atom_site_aniso_U_12
Lu1 0.0259(2) 0.0348(2) 0.0284(2) 0.00974(16) 0.00626(15) -0.00078(14)
P1 0.0310(13) 0.0378(14) 0.0329(13) 0.0094(11) 0.0080(10) 0.0034(10)
Si1 0.0420(16) 0.0361(15) 0.0512(18) 0.0089(13) 0.0073(13) -0.0051(12)
O 0.036(4) 0.048(4) 0.033(4) 0.013(3) 0.001(3) 0.000(3)
N1 0.029(4) 0.036(4) 0.028(4) 0.011(3) 0.009(3) 0.004(3)
N2 0.029(4) 0.037(4) 0.034(4) 0.008(3) 0.008(3) -0.003(3)
N3 0.027(4) 0.041(4) 0.029(4) 0.007(3) 0.006(3) 0.002(3)
N4 0.029(4) 0.042(5) 0.041(5) 0.009(4) 0.011(3) 0.001(3)
N5 0.037(4) 0.044(5) 0.040(5) 0.019(4) 0.005(4) 0.005(4)
C1 0.033(5) 0.046(6) 0.026(5) 0.001(4) 0.004(4) 0.002(4)
C2 0.054(7) 0.051(7) 0.044(6) 0.006(5) 0.011(5) 0.003(5)
C3 0.086(10) 0.096(11) 0.033(7) 0.004(7) 0.023(6) -0.026(8)
C4 0.074(9) 0.075(10) 0.070(10) -0.030(8) 0.023(8) -0.001(8)
C5 0.072(9) 0.053(7) 0.057(8) 0.002(6) 0.016(7) 0.013(6)
C6 0.047(6) 0.051(7) 0.037(6) 0.005(5) 0.012(5) 0.002(5)
C7 0.043(6) 0.041(6) 0.035(5) 0.008(4) 0.007(4) 0.013(4)
C8 0.074(8) 0.042(6) 0.044(6) 0.016(5) 0.012(6) 0.010(5)
C9 0.077(9) 0.069(8) 0.049(7) 0.031(6) 0.014(6) 0.028(7)
C10 0.078(10) 0.085(10) 0.048(8) 0.028(7) -0.001(7) 0.027(8)
C11 0.055(8) 0.124(14) 0.071(10) 0.023(9) -0.008(7) 0.017(8)
C12 0.046(7) 0.100(10) 0.048(7) 0.018(7) 0.003(6) 0.010(7)
C13 0.036(5) 0.038(5) 0.048(6) 0.019(5) 0.010(4) 0.005(4)
C14 0.038(5) 0.048(6) 0.026(5) 0.019(4) 0.005(4) -0.001(4)
C15 0.042(6) 0.037(5) 0.030(5) 0.007(4) 0.009(4) 0.001(4)
C16 0.048(6) 0.045(6) 0.045(6) 0.019(5) 0.006(5) 0.004(5)
C17 0.065(8) 0.045(6) 0.062(7) 0.027(6) 0.016(6) -0.008(5)
C18 0.051(7) 0.053(7) 0.081(9) 0.025(6) 0.016(6) -0.008(6)
C19 0.036(6) 0.049(6) 0.066(7) 0.021(5) 0.014(5) -0.002(5)
C20 0.040(6) 0.032(5) 0.048(6) 0.016(4) 0.007(5) 0.004(4)
C21 0.024(4) 0.039(5) 0.039(5) 0.014(4) 0.013(4) 0.002(4)
C22 0.027(5) 0.049(6) 0.037(5) 0.021(4) 0.005(4) 0.003(4)
C23 0.044(6) 0.054(6) 0.041(6) 0.016(5) 0.024(5) 0.005(5)
C24 0.054(7) 0.058(7) 0.046(6) 0.014(5) 0.033(5) 0.023(5)
C25 0.038(6) 0.047(6) 0.048(6) 0.016(5) 0.009(5) 0.008(4)
C26 0.026(5) 0.040(5) 0.038(5) 0.017(4) 0.011(4) 0.002(4)
C27 0.033(5) 0.039(5) 0.032(5) 0.016(4) 0.004(4) 0.002(4)
C28 0.054(7) 0.062(7) 0.040(6) 0.024(5) 0.015(5) 0.009(5)
C29 0.030(5) 0.028(5) 0.029(5) 0.006(4) 0.000(4) -0.002(4)
C30 0.030(5) 0.037(5) 0.039(5) 0.005(4) 0.008(4) -0.004(4)
C31 0.042(7) 0.054(8) 0.119(12) 0.014(7) -0.016(7) -0.020(6)
C32 0.096(10) 0.065(8) 0.063(8) 0.034(7) 0.029(7) 0.002(7)
C33 0.089(10) 0.044(7) 0.071(9) 0.006(6) 0.024(8) 0.009(6)
C34 0.043(6) 0.052(6) 0.034(6) 0.010(5) 0.010(4) 0.000(5)
C35 0.071(8) 0.077(8) 0.032(6) 0.022(6) 0.002(5) -0.004(6)
C36 0.052(7) 0.072(8) 0.044(7) 0.002(6) 0.022(5) 0.002(6)
C37 0.037(5) 0.049(6) 0.034(5) 0.012(4) 0.017(4) -0.004(4)
C38 0.053(7) 0.067(7) 0.038(6) 0.016(5) 0.024(5) -0.002(5)
C39 0.030(5) 0.044(6) 0.047(6) 0.004(5) 0.016(4) 0.005(4)
C40 0.056(7) 0.047(6) 0.037(6) 0.021(5) 0.007(5) -0.002(5)
C41 0.30(3) 0.063(10) 0.037(8) 0.025(7) -0.007(12) -0.032(13)
C42 0.185(18) 0.072(10) 0.039(8) 0.020(7) -0.017(9) -0.035(10)
C43 0.068(8) 0.033(6) 0.047(6) 0.004(5) 0.004(5) -0.008(5)
C44 0.033(5) 0.037(5) 0.034(5) 0.011(4) 0.010(4) 0.002(4)
C45 0.037(6) 0.038(6) 0.053(6) 0.011(5) 0.011(5) 0.009(4)
C46 0.050(7) 0.058(7) 0.072(8) 0.028(6) 0.011(6) -0.009(5)
C47 0.052(7) 0.035(6) 0.092(10) 0.014(6) 0.006(6) -0.001(5)
C48 0.034(5) 0.046(6) 0.042(6) 0.020(5) 0.007(4) 0.005(4)
C49 0.047(7) 0.058(7) 0.087(9) 0.030(7) 0.004(6) 0.021(6)
C50 0.054(7) 0.078(9) 0.050(7) 0.021(6) 0.005(6) 0.007(6)

loop_
_atom_type_symbol
_atom_type_description
_atom_type_scat_dispersion_real
_atom_type_scat_dispersion_imag
_atom_type_scat_source
C C 0.0033 0.0016 'International Tables Vol C Tables 4.2.6.8 and 6.1.1.4'
H H 0.0000 0.0000 'International Tables Vol C Tables 4.2.6.8 and 6.1.1.4'
N N 0.0061 0.0033 'International Tables Vol C Tables 4.2.6.8 and 6.1.1.4'
O O 0.0106 0.0060 'International Tables Vol C Tables 4.2.6.8 and 6.1.1.4'
Si Si 0.0817 0.0704 'International Tables Vol C Tables 4.2.6.8 and 6.1.1.4'
P P 0.1023 0.0942 'International Tables Vol C Tables 4.2.6.8 and 6.1.1.4'
Lu Lu -0.4720 5.8584 'International Tables Vol C Tables 4.2.6.8 and 6.1.1.4'

loop_
_geom_angle_atom_site_label_1
_geom_angle_atom_site_label_2
_geom_angle_atom_site_label_3
_geom_angle
_geom_angle_site_symmetry_1
_geom_angle_site_symmetry_3
_geom_angle_publ_flag
N4 Lu1 N3 99.8(3) . . ?
N4 Lu1 N1 102.6(3) . . ?
N3 Lu1 N1 108.1(3) . . ?
N4 Lu1 N2 105.7(3) . . ?
N3 Lu1 N2 58.8(3) . . ?
N1 Lu1 N2 150.4(3) . . ?
N4 Lu1 O 86.0(3) . . ?
N3 Lu1 O 157.3(2) . . ?
N1 Lu1 O 91.7(2) . . ?
N2 Lu1 O 98.6(2) . . ?
N4 Lu1 P1 165.8(2) . . ?
N3 Lu1 P1 92.9(2) . . ?
N1 Lu1 P1 66.92(18) . . ?
N2 Lu1 P1 86.41(19) . . ?
O Lu1 P1 84.81(17) . . ?
C13 P1 C7 105.7(5) . . ?
C13 P1 C1 102.0(4) . . ?
C7 P1 C1 100.6(4) . . ?
C13 P1 Lu1 96.5(3) . . ?
C7 P1 Lu1 120.1(3) . . ?
C1 P1 Lu1 128.2(3) . . ?
C33 Si1 C32 107.9(6) . . ?
C33 Si1 C31 107.9(7) . . ?
C32 Si1 C31 109.7(7) . . ?
C33 Si1 C30 112.1(5) . . ?
C32 Si1 C30 112.3(5) . . ?
C31 Si1 C30 106.7(5) . . ?
C40 O C43 106.2(7) . . ?
C40 O Lu1 124.9(5) . . ?
C43 O Lu1 125.9(6) . . ?
C14 N1 C21 118.7(7) . . ?
C14 N1 Lu1 130.2(6) . . ?
C21 N1 Lu1 110.9(5) . . ?
C29 N2 C37 120.1(7) . . ?
C29 N2 Lu1 91.8(5) . . ?
C37 N2 Lu1 147.7(6) . . ?
C29 N3 C34 121.1(7) . . ?
C29 N3 Lu1 95.8(5) . . ?
C34 N3 Lu1 143.2(6) . . ?
C44 N4 C45 118.2(8) . . ?
C44 N4 Lu1 124.8(6) . . ?
C45 N4 Lu1 116.4(6) . . ?
C44 N5 C48 120.9(8) . . ?
C6 C1 C2 119.0(9) . . ?
C6 C1 P1 121.6(7) . . ?
C2 C1 P1 119.3(8) . . ?
C1 C2 C3 120.1(12) . . ?
C4 C3 C2 119.0(12) . . ?
C5 C4 C3 120.9(12) . . ?
C6 C5 C4 118.4(13) . . ?
C1 C6 C5 122.5(11) . . ?
C12 C7 C8 118.6(10) . . ?
C12 C7 P1 118.7(9) . . ?
C8 C7 P1 122.6(8) . . ?
C7 C8 C9 120.8(12) . . ?
C10 C9 C8 120.6(12) . . ?
C9 C10 C11 121.4(12) . . ?
C10 C11 C12 119.0(13) . . ?
C7 C12 C11 119.5(13) . . ?
C14 C13 P1 119.0(7) . . ?
C13 C14 N1 122.7(8) . . ?
C13 C14 C15 118.1(9) . . ?
N1 C14 C15 118.9(8) . . ?
C16 C15 C20 118.3(9) . . ?
C16 C15 C14 119.5(9) . . ?
C20 C15 C14 122.1(8) . . ?
C15 C16 C17 120.1(10) . . ?
C16 C17 C18 120.6(10) . . ?
C19 C18 C17 119.1(10) . . ?
C18 C19 C20 121.5(11) . . ?
C19 C20 C15 120.4(9) . . ?
C22 C21 C26 118.5(8) . . ?
C22 C21 N1 122.5(8) . . ?
C26 C21 N1 118.8(8) . . ?
C23 C22 C21 119.5(9) . . ?
C23 C22 C28 119.6(9) . . ?
C21 C22 C28 120.9(9) . . ?
C24 C23 C22 122.2(9) . . ?
C23 C24 C25 119.1(9) . . ?
C26 C25 C24 121.0(10) . . ?
C25 C26 C21 119.6(9) . . ?
C25 C26 C27 119.1(9) . . ?
C21 C26 C27 121.4(8) . . ?
C44 C27 C26 113.8(7) . . ?
N3 C29 N2 113.5(7) . . ?
N3 C29 C30 123.1(8) . . ?
N2 C29 C30 123.4(8) . . ?
C29 C30 Si1 115.4(7) . . ?
N3 C34 C36 110.2(8) . . ?
N3 C34 C35 110.8(8) . . ?
C36 C34 C35 108.8(9) . . ?
N2 C37 C39 112.0(8) . . ?
N2 C37 C38 108.2(8) . . ?
C39 C37 C38 110.1(8) . . ?
O C40 C41 104.6(9) . . ?
C42 C41 C40 110.5(11) . . ?
C41 C42 C43 107.3(12) . . ?
C42 C43 O 106.0(9) . . ?
N5 C44 N4 124.6(8) . . ?
N5 C44 C27 123.5(8) . . ?
N4 C44 C27 111.9(8) . . ?
C46 C45 N4 113.7(8) . . ?
C46 C45 C47 112.2(10) . . ?
N4 C45 C47 113.1(8) . . ?
N5 C48 C49 109.1(8) . . ?
N5 C48 C50 109.9(8) . . ?
C49 C48 C50 109.0(9) . . ?

loop_
_geom_bond_atom_site_label_1
_geom_bond_atom_site_label_2
_geom_bond_distance
_geom_bond_site_symmetry_2
_geom_bond_publ_flag
Lu1 N4 2.222(8) . ?
Lu1 N3 2.246(7) . ?
Lu1 N1 2.304(7) . ?
Lu1 N2 2.329(7) . ?
Lu1 O 2.381(6) . ?
Lu1 P1 3.033(3) . ?
P1 C13 1.776(9) . ?
P1 C7 1.824(10) . ?
P1 C1 1.845(9) . ?
Si1 C33 1.818(12) . ?
Si1 C32 1.845(12) . ?
Si1 C31 1.863(11) . ?
Si1 C30 1.901(10) . ?
O C40 1.459(11) . ?
O C43 1.466(11) . ?
N1 C14 1.383(12) . ?
N1 C21 1.426(11) . ?
N2 C29 1.348(11) . ?
N2 C37 1.457(11) . ?
N3 C29 1.339(11) . ?
N3 C34 1.474(12) . ?
N4 C44 1.372(11) . ?
N4 C45 1.490(12) . ?
N5 C44 1.301(12) . ?
N5 C48 1.449(12) . ?
C1 C6 1.362(14) . ?
C1 C2 1.376(14) . ?
C2 C3 1.392(16) . ?
C3 C4 1.38(2) . ?
C4 C5 1.374(19) . ?
C5 C6 1.365(15) . ?
C7 C12 1.367(15) . ?
C7 C8 1.383(14) . ?
C8 C9 1.389(15) . ?
C9 C10 1.317(18) . ?
C10 C11 1.37(2) . ?
C11 C12 1.434(17) . ?
C13 C14 1.367(13) . ?
C14 C15 1.504(13) . ?
C15 C16 1.385(13) . ?
C15 C20 1.395(13) . ?
C16 C17 1.391(14) . ?
C17 C18 1.393(16) . ?
C18 C19 1.346(15) . ?
C19 C20 1.385(13) . ?
C21 C22 1.402(12) . ?
C21 C26 1.416(13) . ?
C22 C23 1.396(13) . ?
C22 C28 1.496(14) . ?
C23 C24 1.347(15) . ?
C24 C25 1.393(14) . ?
C25 C26 1.388(13) . ?
C26 C27 1.527(12) . ?
C27 C44 1.521(12) . ?
C29 C30 1.522(11) . ?
C34 C36 1.515(14) . ?
C34 C35 1.519(15) . ?
C37 C39 1.506(14) . ?
C37 C38 1.511(14) . ?
C40 C41 1.466(17) . ?
C41 C42 1.386(18) . ?
C42 C43 1.446(16) . ?
C45 C46 1.488(15) . ?
C45 C47 1.514(14) . ?
C48 C49 1.504(14) . ?
C48 C50 1.529(15) . ?
